data_7043323
loop_
_publ_author_name
'Uslu, Aylin'
'T\"umay, S\"ureyya O\(guz'
'\,Senocak, Ahmet'
'Yuksel, Fatma'
'\"Ozcan, Elif'
'Ye\,silot, Serkan'

_publ_section_title
;
 Imidazole/Benzimidazole-Modified Cyclotriphosphazenes as Highly Selective
 Fluorescent Probes for Cu2+: Synthesis, Configurational Isomers, and
 Crystal Structures
;
_journal_name_full 'Dalton Trans.'
_journal_paper_doi 10.1039/C7DT01134B
_journal_year 2017
_chemical_formula_sum 'C30 H26 N7 O2 P3'
_chemical_formula_weight 609.49
_chemical_name_common cyclophosphazene
_space_group_crystal_system monoclinic
_space_group_IT_number 14
_space_group_name_Hall '-P 2yn'
_space_group_name_H-M_alt 'P 1 21/n 1'
_symmetry_space_group_name_Hall '-P 2yn'
_symmetry_space_group_name_H-M 'P 1 21/n 1'
_atom_sites_solution_hydrogens geom
_audit_update_record
;
2017-01-06 deposited with the CCDC.
2017-06-13 downloaded from the CCDC.
;
_cell_angle_alpha 90
_cell_angle_beta 106.757(4)
_cell_angle_gamma 90
_cell_formula_units_Z 4
_cell_length_a 10.8586(14)
_cell_length_b 16.050(2)
_cell_length_c 17.562(2)
_cell_measurement_reflns_used 9928
_cell_measurement_temperature 173.(2)
_cell_measurement_theta_max 28.2288
_cell_measurement_theta_min 2.3550
_cell_volume 2930.7(6)
_computing_cell_refinement 'SAINT V8.34A (Bruker AXS Inc., 2013)'
_computing_data_reduction 'SAINT V8.34A (Bruker AXS Inc., 2013)'
_computing_structure_refinement 'SHELXL-2014 (Sheldrick, 2014)'
_computing_structure_solution 'SHELXS-97 (Sheldrick, 2008)'
_diffrn_ambient_temperature 173.(2)
_diffrn_detector_area_resol_mean 8.3333
_diffrn_measured_fraction_theta_full 0.999
_diffrn_measured_fraction_theta_max 0.999
_diffrn_measurement_device_type 'Bruker APEX-II CCD'
_diffrn_measurement_method '\f and \w scans'
_diffrn_radiation_monochromator multilayer
_diffrn_radiation_type MoK\a
_diffrn_radiation_wavelength 0.71073
_diffrn_reflns_av_R_equivalents 0.0494
_diffrn_reflns_av_unetI/netI 0.0384
_diffrn_reflns_limit_h_max 13
_diffrn_reflns_limit_h_min -13
_diffrn_reflns_limit_k_max 20
_diffrn_reflns_limit_k_min -20
_diffrn_reflns_limit_l_max 21
_diffrn_reflns_limit_l_min -21
_diffrn_reflns_number 24599
_diffrn_reflns_theta_full 26.37
_diffrn_reflns_theta_max 26.37
_diffrn_reflns_theta_min 1.75
_diffrn_source ImuS
_exptl_absorpt_coefficient_mu 0.245
_exptl_absorpt_correction_T_max 0.95
_exptl_absorpt_correction_T_min 0.69
_exptl_absorpt_correction_type multi-scan
_exptl_absorpt_process_details 'SADABS V2014/2 (Bruker AXS Inc.)'
_exptl_crystal_colour colourless
_exptl_crystal_density_diffrn 1.381
_exptl_crystal_density_method 'not measured'
_exptl_crystal_description Block
_exptl_crystal_F_000 1264
_exptl_crystal_size_max 0.522
_exptl_crystal_size_mid 0.339
_exptl_crystal_size_min 0.216
_refine_diff_density_max 0.725
_refine_diff_density_min -0.439
_refine_ls_extinction_method none
_refine_ls_goodness_of_fit_ref 1.034
_refine_ls_hydrogen_treatment constr
_refine_ls_matrix_type full
_refine_ls_number_parameters 379
_refine_ls_number_reflns 5990
_refine_ls_number_restraints 0
_refine_ls_restrained_S_all 1.034
_refine_ls_R_factor_all 0.0469
_refine_ls_R_factor_gt 0.0411
_refine_ls_shift/su_max 0.001
_refine_ls_shift/su_mean 0.000
_refine_ls_structure_factor_coef Fsqd
_refine_ls_weighting_details 'w=1/[\s^2^(Fo^2^)+(0.0483P)^2^+2.3063P] where P=(Fo^2^+2Fc^2^)/3'
_refine_ls_weighting_scheme calc
_refine_ls_wR_factor_gt 0.1058
_refine_ls_wR_factor_ref 0.1097
_reflns_number_gt 5286
_reflns_number_total 5990
_reflns_threshold_expression 'I > 2\s(I)'
_cod_data_source_file c7dt01134b2.cif
_cod_data_source_block I
_cod_original_cell_volume 2930.7(7)
_cod_database_code 7043323

loop_
_space_group_symop_operation_xyz
'x, y, z'
'-x+1/2, y+1/2, -z+1/2'
'-x, -y, -z'
'x-1/2, -y-1/2, z-1/2'

loop_
_atom_site_type_symbol
_atom_site_label
_atom_site_fract_x
_atom_site_fract_y
_atom_site_fract_z
_atom_site_U_iso_or_equiv
_atom_site_adp_type
_atom_site_calc_flag
_atom_site_refinement_flags_adp
_atom_site_refinement_flags_posn
_atom_site_occupancy
P P1 0.53597(4) 0.32744(3) 0.32780(3) 0.01855(12) Uani d . . 1
P P2 0.48396(4) 0.49755(3) 0.30700(3) 0.02043(12) Uani d . . 1
P P3 0.43312(4) 0.39222(3) 0.17666(3) 0.01998(12) Uani d . . 1
N N1 0.52638(15) 0.41943(10) 0.36207(9) 0.0224(3) Uani d . . 1
N N2 0.43203(15) 0.48189(10) 0.21415(9) 0.0246(3) Uani d . . 1
N N3 0.50155(15) 0.31903(9) 0.23248(9) 0.0221(3) Uani d . . 1
N N4 0.60725(15) 0.56707(10) 0.32414(9) 0.0243(3) Uani d . . 1
N N5 0.7395(2) 0.67286(12) 0.37138(13) 0.0425(5) Uani d . . 1
N N6 0.27984(15) 0.36265(10) 0.12994(9) 0.0243(3) Uani d . . 1
N N7 0.09837(17) 0.28921(13) 0.09965(12) 0.0413(5) Uani d . . 1
O O1 0.38735(13) 0.55460(8) 0.33639(8) 0.0272(3) Uani d . . 1
O O2 0.48098(12) 0.40059(8) 0.09967(7) 0.0246(3) Uani d . . 1
C C1 0.69767(17) 0.29067(11) 0.37065(11) 0.0223(4) Uani d . . 1
C C2 0.74500(19) 0.28848(12) 0.45347(12) 0.0286(4) Uani d . . 1
H H2 0.6905 0.3022 0.4853 0.034 Uiso calc U R 1
C C3 0.8719(2) 0.26615(14) 0.48893(14) 0.0358(5) Uani d . . 1
H H3 0.9052 0.2659 0.5452 0.043 Uiso calc U R 1
C C4 0.9500(2) 0.24417(15) 0.44224(16) 0.0426(6) Uani d . . 1
H H4 1.0367 0.2284 0.4669 0.051 Uiso calc U R 1
C C5 0.9034(2) 0.24492(16) 0.36032(16) 0.0445(6) Uani d . . 1
H H5 0.9576 0.2295 0.3288 0.053 Uiso calc U R 1
C C6 0.7762(2) 0.26859(14) 0.32417(13) 0.0327(5) Uani d . . 1
H H6 0.7435 0.2695 0.2678 0.039 Uiso calc U R 1
C C7 0.42967(17) 0.26133(11) 0.36307(11) 0.0210(4) Uani d . . 1
C C8 0.39928(19) 0.18161(12) 0.33048(11) 0.0272(4) Uani d . . 1
H H8 0.4383 0.1613 0.2922 0.033 Uiso calc U R 1
C C9 0.3120(2) 0.13246(13) 0.35428(13) 0.0318(5) Uani d . . 1
H H9 0.2897 0.079 0.3313 0.038 Uiso calc U R 1
C C10 0.25726(19) 0.16136(14) 0.41172(13) 0.0324(5) Uani d . . 1
H H10 0.1974 0.1275 0.4278 0.039 Uiso calc U R 1
C C11 0.28924(19) 0.23893(13) 0.44554(13) 0.0313(4) Uani d . . 1
H H11 0.2531 0.258 0.4856 0.038 Uiso calc U R 1
C C12 0.37465(18) 0.28912(12) 0.42059(12) 0.0261(4) Uani d . . 1
H H12 0.3955 0.3429 0.4432 0.031 Uiso calc U R 1
C C13 0.28925(18) 0.51835(12) 0.36363(12) 0.0258(4) Uani d . . 1
C C14 0.2995(2) 0.52586(15) 0.44343(13) 0.0361(5) Uani d . . 1
H H14 0.3718 0.5527 0.4785 0.043 Uiso calc U R 1
C C15 0.2029(3) 0.49379(16) 0.47159(15) 0.0460(6) Uani d . . 1
H H15 0.2083 0.4993 0.5263 0.055 Uiso calc U R 1
C C16 0.0988(3) 0.45383(17) 0.42078(17) 0.0494(6) Uani d . . 1
H H16 0.0326 0.4319 0.4405 0.059 Uiso calc U R 1
C C17 0.0910(2) 0.44577(17) 0.34104(16) 0.0482(6) Uani d . . 1
H H17 0.0194 0.4182 0.3061 0.058 Uiso calc U R 1
C C18 0.1872(2) 0.47781(15) 0.31183(13) 0.0361(5) Uani d . . 1
H H18 0.1827 0.4719 0.2573 0.043 Uiso calc U R 1
C C19 0.6234(2) 0.64274(13) 0.36158(13) 0.0330(5) Uani d . . 1
H H19 0.5583 0.6703 0.3785 0.04 Uiso calc U R 1
C C20 0.8020(2) 0.61409(14) 0.33848(14) 0.0364(5) Uani d . . 1
H H20 0.8883 0.6187 0.3367 0.044 Uiso calc U R 1
C C21 0.72381(19) 0.54967(13) 0.30933(12) 0.0306(4) Uani d . . 1
H H21 0.7441 0.5017 0.2837 0.037 Uiso calc U R 1
C C22 0.60628(18) 0.43216(12) 0.10847(10) 0.0227(4) Uani d . . 1
C C23 0.6226(2) 0.51629(13) 0.09960(12) 0.0296(4) Uani d . . 1
H H23 0.5513 0.5533 0.0886 0.035 Uiso calc U R 1
C C24 0.7456(2) 0.54584(14) 0.10712(14) 0.0369(5) Uani d . . 1
H H24 0.759 0.6037 0.1015 0.044 Uiso calc U R 1
C C25 0.8488(2) 0.49140(16) 0.12286(14) 0.0399(5) Uani d . . 1
H H25 0.933 0.512 0.1285 0.048 Uiso calc U R 1
C C26 0.8293(2) 0.40697(16) 0.13035(14) 0.0381(5) Uani d . . 1
H H26 0.9001 0.3696 0.1405 0.046 Uiso calc U R 1
C C27 0.7071(2) 0.37667(13) 0.12309(12) 0.0293(4) Uani d . . 1
H H27 0.6931 0.3188 0.1281 0.035 Uiso calc U R 1
C C28 0.2169(2) 0.29322(15) 0.14493(13) 0.0342(5) Uani d . . 1
H H28 0.2553 0.2526 0.1839 0.041 Uiso calc U R 1
C C29 0.08225(19) 0.35938(15) 0.05242(13) 0.0344(5) Uani d . . 1
H H29 0.0049 0.3735 0.0129 0.041 Uiso calc U R 1
C C30 0.19087(19) 0.40528(14) 0.06990(12) 0.0302(4) Uani d . . 1
H H30 0.2038 0.4564 0.046 0.036 Uiso calc U R 1

loop_
_atom_site_aniso_label
_atom_site_aniso_U_11
_atom_site_aniso_U_22
_atom_site_aniso_U_33
_atom_site_aniso_U_12
_atom_site_aniso_U_13
_atom_site_aniso_U_23
P1 0.0200(2) 0.0177(2) 0.0178(2) -0.00023(17) 0.00525(17) -0.00074(17)
P2 0.0221(2) 0.0188(2) 0.0209(2) 0.00013(17) 0.00694(18) -0.00301(17)
P3 0.0207(2) 0.0227(2) 0.0163(2) -0.00194(17) 0.00507(17) -0.00186(17)
N1 0.0255(8) 0.0232(8) 0.0188(7) -0.0013(6) 0.0069(6) -0.0035(6)
N2 0.0279(8) 0.0229(8) 0.0213(8) 0.0029(6) 0.0043(6) -0.0004(6)
N3 0.0243(8) 0.0212(8) 0.0209(8) -0.0003(6) 0.0068(6) -0.0032(6)
N4 0.0266(8) 0.0217(8) 0.0258(8) -0.0034(6) 0.0094(6) -0.0041(6)
N5 0.0462(11) 0.0296(10) 0.0557(13) -0.0133(8) 0.0211(10) -0.0111(9)
N6 0.0225(8) 0.0301(9) 0.0193(8) -0.0028(7) 0.0046(6) -0.0021(6)
N7 0.0270(9) 0.0565(13) 0.0381(10) -0.0122(9) 0.0058(8) 0.0060(9)
O1 0.0290(7) 0.0207(7) 0.0353(8) 0.0015(5) 0.0150(6) -0.0026(6)
O2 0.0249(7) 0.0309(7) 0.0189(6) -0.0063(5) 0.0077(5) -0.0026(5)
C1 0.0193(9) 0.0195(9) 0.0273(9) -0.0001(7) 0.0055(7) 0.0022(7)
C2 0.0274(10) 0.0281(10) 0.0291(10) 0.0025(8) 0.0064(8) 0.0022(8)
C3 0.0285(10) 0.0349(12) 0.0374(12) 0.0003(9) -0.0008(9) 0.0089(9)
C4 0.0205(10) 0.0457(14) 0.0589(15) 0.0040(9) 0.0071(10) 0.0158(11)
C5 0.0304(11) 0.0521(15) 0.0581(16) 0.0096(10) 0.0240(11) 0.0123(12)
C6 0.0293(10) 0.0371(12) 0.0340(11) 0.0039(9) 0.0127(9) 0.0064(9)
C7 0.0181(8) 0.0221(9) 0.0212(9) 0.0007(7) 0.0030(7) 0.0014(7)
C8 0.0328(10) 0.0256(10) 0.0241(9) -0.0023(8) 0.0097(8) -0.0030(8)
C9 0.0369(11) 0.0233(10) 0.0316(11) -0.0064(8) 0.0044(9) -0.0029(8)
C10 0.0221(10) 0.0348(11) 0.0408(12) -0.0061(8) 0.0098(9) 0.0046(9)
C11 0.0261(10) 0.0349(11) 0.0373(11) -0.0010(8) 0.0159(9) -0.0024(9)
C12 0.0230(9) 0.0261(10) 0.0305(10) -0.0005(7) 0.0097(8) -0.0037(8)
C13 0.0254(9) 0.0253(10) 0.0291(10) 0.0042(8) 0.0118(8) 0.0001(8)
C14 0.0386(12) 0.0403(12) 0.0297(11) 0.0039(10) 0.0101(9) -0.0080(9)
C15 0.0611(16) 0.0489(15) 0.0373(13) 0.0100(12) 0.0289(12) 0.0017(11)
C16 0.0463(14) 0.0528(16) 0.0611(17) 0.0031(12) 0.0343(13) 0.0096(13)
C17 0.0347(12) 0.0589(16) 0.0499(15) -0.0108(11) 0.0103(11) 0.0014(12)
C18 0.0352(12) 0.0451(13) 0.0266(11) -0.0046(10) 0.0064(9) 0.0013(9)
C19 0.0408(12) 0.0214(10) 0.0400(12) -0.0042(9) 0.0170(10) -0.0066(8)
C20 0.0336(11) 0.0390(12) 0.0415(13) -0.0100(9) 0.0184(10) -0.0036(10)
C21 0.0282(10) 0.0323(11) 0.0346(11) -0.0026(8) 0.0144(8) -0.0065(9)
C22 0.0244(9) 0.0286(10) 0.0164(8) -0.0030(7) 0.0079(7) -0.0011(7)
C23 0.0324(11) 0.0260(10) 0.0328(11) 0.0020(8) 0.0133(8) 0.0028(8)
C24 0.0446(13) 0.0309(11) 0.0406(12) -0.0102(10) 0.0210(10) -0.0025(9)
C25 0.0289(11) 0.0567(15) 0.0379(12) -0.0105(10) 0.0155(9) -0.0017(11)
C26 0.0310(11) 0.0502(14) 0.0369(12) 0.0093(10) 0.0159(9) 0.0073(10)
C27 0.0371(11) 0.0275(10) 0.0278(10) 0.0040(8) 0.0163(8) 0.0031(8)
C28 0.0288(10) 0.0430(13) 0.0285(10) -0.0098(9) 0.0048(8) 0.0058(9)
C29 0.0224(10) 0.0500(13) 0.0281(11) 0.0000(9) 0.0028(8) -0.0008(9)
C30 0.0293(10) 0.0346(11) 0.0240(10) 0.0025(8) 0.0033(8) 0.0007(8)

loop_
_atom_type_symbol
_atom_type_description
_atom_type_scat_dispersion_real
_atom_type_scat_dispersion_imag
_atom_type_scat_source
C C 0.0033 0.0016 'International Tables Vol C Tables 4.2.6.8 and 6.1.1.4'
H H 0.0000 0.0000 'International Tables Vol C Tables 4.2.6.8 and 6.1.1.4'
N N 0.0061 0.0033 'International Tables Vol C Tables 4.2.6.8 and 6.1.1.4'
O O 0.0106 0.0060 'International Tables Vol C Tables 4.2.6.8 and 6.1.1.4'
P P 0.1023 0.0942 'International Tables Vol C Tables 4.2.6.8 and 6.1.1.4'

loop_
_geom_angle_atom_site_label_1
_geom_angle_atom_site_label_2
_geom_angle_atom_site_label_3
_geom_angle
N1 P1 N3 116.40(8)
N1 P1 C1 107.77(8)
N3 P1 C1 108.25(9)
N1 P1 C7 107.12(8)
N3 P1 C7 109.12(8)
C1 P1 C7 107.90(8)
N1 P2 N2 117.50(8)
N1 P2 O1 111.39(8)
N2 P2 O1 110.72(8)
N1 P2 N4 109.80(8)
N2 P2 N4 108.33(8)
O1 P2 N4 97.14(8)
N3 P3 N2 118.58(8)
N3 P3 O2 112.46(8)
N2 P3 O2 108.70(8)
N3 P3 N6 108.28(8)
N2 P3 N6 109.34(8)
O2 P3 N6 97.36(7)
P2 N1 P1 122.80(10)
P3 N2 P2 121.92(10)
P3 N3 P1 120.74(10)
C19 N4 C21 105.72(16)
C19 N4 P2 130.70(15)
C21 N4 P2 123.15(14)
C19 N5 C20 105.20(18)
C28 N6 C30 105.67(16)
C28 N6 P3 127.42(14)
C30 N6 P3 126.89(14)
C28 N7 C29 104.95(18)
C13 O1 P2 120.41(12)
C22 O2 P3 118.47(11)
C6 C1 C2 120.20(17)
C6 C1 P1 121.98(15)
C2 C1 P1 117.76(14)
C3 C2 C1 119.6(2)
C3 C2 H2 120.2
C1 C2 H2 120.2
C4 C3 C2 120.0(2)
C4 C3 H3 120.0
C2 C3 H3 120.0
C5 C4 C3 120.8(2)
C5 C4 H4 119.6
C3 C4 H4 119.6
C4 C5 C6 119.5(2)
C4 C5 H5 120.2
C6 C5 H5 120.2
C1 C6 C5 119.9(2)
C1 C6 H6 120.1
C5 C6 H6 120.1
C12 C7 C8 119.39(18)
C12 C7 P1 120.90(14)
C8 C7 P1 119.69(14)
C9 C8 C7 119.81(18)
C9 C8 H8 120.1
C7 C8 H8 120.1
C8 C9 C10 120.09(19)
C8 C9 H9 120.0
C10 C9 H9 120.0
C11 C10 C9 120.40(19)
C11 C10 H10 119.8
C9 C10 H10 119.8
C10 C11 C12 119.66(19)
C10 C11 H11 120.2
C12 C11 H11 120.2
C7 C12 C11 120.62(18)
C7 C12 H12 119.7
C11 C12 H12 119.7
C18 C13 C14 121.7(2)
C18 C13 O1 120.83(18)
C14 C13 O1 117.43(18)
C13 C14 C15 119.0(2)
C13 C14 H14 120.5
C15 C14 H14 120.5
C16 C15 C14 120.5(2)
C16 C15 H15 119.8
C14 C15 H15 119.8
C15 C16 C17 119.8(2)
C15 C16 H16 120.1
C17 C16 H16 120.1
C16 C17 C18 120.4(2)
C16 C17 H17 119.8
C18 C17 H17 119.8
C13 C18 C17 118.6(2)
C13 C18 H18 120.7
C17 C18 H18 120.7
N5 C19 N4 111.97(19)
N5 C19 H19 124.0
N4 C19 H19 124.0
C21 C20 N5 110.66(19)
C21 C20 H20 124.7
N5 C20 H20 124.7
C20 C21 N4 106.45(18)
C20 C21 H21 126.8
N4 C21 H21 126.8
C23 C22 C27 122.27(19)
C23 C22 O2 119.28(17)
C27 C22 O2 118.41(17)
C22 C23 C24 118.5(2)
C22 C23 H23 120.8
C24 C23 H23 120.8
C25 C24 C23 120.3(2)
C25 C24 H24 119.8
C23 C24 H24 119.8
C26 C25 C24 120.0(2)
C26 C25 H25 120.0
C24 C25 H25 120.0
C25 C26 C27 120.3(2)
C25 C26 H26 119.8
C27 C26 H26 119.8
C22 C27 C26 118.7(2)
C22 C27 H27 120.7
C26 C27 H27 120.7
N7 C28 N6 112.43(19)
N7 C28 H28 123.8
N6 C28 H28 123.8
C30 C29 N7 110.97(18)
C30 C29 H29 124.5
N7 C29 H29 124.5
C29 C30 N6 105.97(19)
C29 C30 H30 127.0
N6 C30 H30 127.0

loop_
_geom_bond_atom_site_label_1
_geom_bond_atom_site_label_2
_geom_bond_distance
P1 N1 1.6091(16)
P1 N3 1.6122(16)
P1 C1 1.7988(18)
P1 C7 1.8039(19)
P2 N1 1.5693(16)
P2 N2 1.5841(16)
P2 O1 1.5867(14)
P2 N4 1.7016(16)
P3 N3 1.5725(16)
P3 N2 1.5841(16)
P3 O2 1.5879(14)
P3 N6 1.6975(16)
N4 C19 1.368(2)
N4 C21 1.392(3)
N5 C19 1.315(3)
N5 C20 1.382(3)
N6 C28 1.372(3)
N6 C30 1.388(2)
N7 C28 1.305(3)
N7 C29 1.380(3)
O1 C13 1.413(2)
O2 C22 1.418(2)
C1 C6 1.386(3)
C1 C2 1.396(3)
C2 C3 1.385(3)
C2 H2 0.95
C3 C4 1.385(3)
C3 H3 0.95
C4 C5 1.381(4)
C4 H4 0.95
C5 C6 1.397(3)
C5 H5 0.95
C6 H6 0.95
C7 C12 1.387(3)
C7 C8 1.402(3)
C8 C9 1.387(3)
C8 H8 0.95
C9 C10 1.390(3)
C9 H9 0.95
C10 C11 1.380(3)
C10 H10 0.95
C11 C12 1.391(3)
C11 H11 0.95
C12 H12 0.95
C13 C18 1.378(3)
C13 C14 1.379(3)
C14 C15 1.381(3)
C14 H14 0.95
C15 C16 1.380(4)
C15 H15 0.95
C16 C17 1.385(4)
C16 H16 0.95
C17 C18 1.388(3)
C17 H17 0.95
C18 H18 0.95
C19 H19 0.95
C20 C21 1.342(3)
C20 H20 0.95
C21 H21 0.95
C22 C23 1.377(3)
C22 C27 1.377(3)
C23 C24 1.387(3)
C23 H23 0.95
C24 C25 1.385(3)
C24 H24 0.95
C25 C26 1.384(3)
C25 H25 0.95
C26 C27 1.384(3)
C26 H26 0.95
C27 H27 0.95
C28 H28 0.95
C29 C30 1.349(3)
C29 H29 0.95
C30 H30 0.95

loop_
_geom_hbond_atom_site_label_D
_geom_hbond_atom_site_label_H
_geom_hbond_atom_site_label_A
_geom_hbond_site_symmetry_A
_geom_hbond_distance_DH
_geom_hbond_distance_HA
_geom_hbond_distance_DA
_geom_hbond_angle_DHA
C19 H19 N7 2 0.95 2.66 3.568(3) 160.6
C27 H27 N5 2_645 0.95 2.45 3.318(3) 151.5

loop_
_geom_torsion_atom_site_label_1
_geom_torsion_atom_site_label_2
_geom_torsion_atom_site_label_3
_geom_torsion_atom_site_label_4
_geom_torsion
N2 P2 N1 P1 7.93(16)
O1 P2 N1 P1 137.15(11)
N4 P2 N1 P1 -116.42(11)
N3 P1 N1 P2 0.95(15)
C1 P1 N1 P2 122.69(12)
C7 P1 N1 P2 -121.43(11)
N3 P3 N2 P2 -6.79(16)
O2 P3 N2 P2 -136.87(11)
N6 P3 N2 P2 117.94(12)
N1 P2 N2 P3 -5.06(16)
O1 P2 N2 P3 -134.59(11)
N4 P2 N2 P3 120.02(12)
N2 P3 N3 P1 16.19(15)
O2 P3 N3 P1 144.53(10)
N6 P3 N3 P1 -109.06(11)
N1 P1 N3 P3 -13.25(14)
C1 P1 N3 P3 -134.74(11)
C7 P1 N3 P3 108.07(11)
N1 P2 N4 C19 -107.80(19)
N2 P2 N4 C19 122.69(19)
O1 P2 N4 C19 8.0(2)
N1 P2 N4 C21 63.50(18)
N2 P2 N4 C21 -66.02(17)
O1 P2 N4 C21 179.33(16)
N3 P3 N6 C28 8.9(2)
N2 P3 N6 C28 -121.65(18)
O2 P3 N6 C28 125.52(18)
N3 P3 N6 C30 -173.08(16)
N2 P3 N6 C30 56.39(19)
O2 P3 N6 C30 -56.44(18)
N1 P2 O1 C13 -40.96(16)
N2 P2 O1 C13 91.75(15)
N4 P2 O1 C13 -155.52(14)
N3 P3 O2 C22 -72.14(15)
N2 P3 O2 C22 61.22(15)
N6 P3 O2 C22 174.56(13)
N1 P1 C1 C6 -120.55(17)
N3 P1 C1 C6 6.12(19)
C7 P1 C1 C6 124.08(17)
N1 P1 C1 C2 56.54(17)
N3 P1 C1 C2 -176.79(15)
C7 P1 C1 C2 -58.83(17)
C6 C1 C2 C3 1.6(3)
P1 C1 C2 C3 -175.51(16)
C1 C2 C3 C4 -1.6(3)
C2 C3 C4 C5 0.6(4)
C3 C4 C5 C6 0.4(4)
C2 C1 C6 C5 -0.7(3)
P1 C1 C6 C5 176.34(17)
C4 C5 C6 C1 -0.3(4)
N1 P1 C7 C12 -10.42(17)
N3 P1 C7 C12 -137.23(15)
C1 P1 C7 C12 105.36(16)
N1 P1 C7 C8 167.81(14)
N3 P1 C7 C8 41.00(17)
C1 P1 C7 C8 -76.40(16)
C12 C7 C8 C9 1.8(3)
P1 C7 C8 C9 -176.41(15)
C7 C8 C9 C10 -1.6(3)
C8 C9 C10 C11 -0.1(3)
C9 C10 C11 C12 1.4(3)
C8 C7 C12 C11 -0.5(3)
P1 C7 C12 C11 177.74(15)
C10 C11 C12 C7 -1.1(3)
P2 O1 C13 C18 -69.0(2)
P2 O1 C13 C14 111.53(18)
C18 C13 C14 C15 -1.8(3)
O1 C13 C14 C15 177.69(19)
C13 C14 C15 C16 0.9(4)
C14 C15 C16 C17 0.0(4)
C15 C16 C17 C18 -0.1(4)
C14 C13 C18 C17 1.7(3)
O1 C13 C18 C17 -177.8(2)
C16 C17 C18 C13 -0.7(4)
C20 N5 C19 N4 0.2(3)
C21 N4 C19 N5 -0.4(2)
P2 N4 C19 N5 172.06(16)
C19 N5 C20 C21 0.1(3)
N5 C20 C21 N4 -0.3(3)
C19 N4 C21 C20 0.4(2)
P2 N4 C21 C20 -172.77(15)
P3 O2 C22 C23 -92.28(19)
P3 O2 C22 C27 89.83(18)
C27 C22 C23 C24 -1.2(3)
O2 C22 C23 C24 -178.95(17)
C22 C23 C24 C25 0.3(3)
C23 C24 C25 C26 0.7(3)
C24 C25 C26 C27 -0.7(3)
C23 C22 C27 C26 1.1(3)
O2 C22 C27 C26 178.89(17)
C25 C26 C27 C22 -0.1(3)
C29 N7 C28 N6 0.0(3)
C30 N6 C28 N7 0.2(3)
P3 N6 C28 N7 178.61(16)
C28 N7 C29 C30 -0.3(3)
N7 C29 C30 N6 0.5(3)
C28 N6 C30 C29 -0.4(2)
P3 N6 C30 C29 -178.81(15)
